data_4507643
loop_
_publ_author_name
'N\"ather, Christian'
'Jess, Inke'
'Jones, Peter G.'
'Taouss, Christina'
'Teschmit, Nicole'

_publ_section_title
;
 Structural, Thermodynamic, and Kinetic Aspects of the Polymorphism of
 Trimethylthiourea: The Influence of Kinetics on the Transformations
 between Polymorphs
;
_journal_issue 4
_journal_name_full 'Crystal Growth &amp; Design'
_journal_page_first 1676
_journal_paper_doi 10.1021/cg400005d
_journal_volume 13
_journal_year 2013
_chemical_formula_sum 'C4 H10 N2 S'
_chemical_formula_weight 118.20
_chemical_name_systematic
; 
 ? 
;
_space_group_IT_number 14
_symmetry_cell_setting monoclinic
_symmetry_space_group_name_Hall '-P 2ybc'
_symmetry_space_group_name_H-M 'P 1 21/c 1'
_atom_sites_solution_hydrogens geom
_atom_sites_solution_primary direct
_atom_sites_solution_secondary difmap
_audit_creation_method SHELXL-97
_cell_angle_alpha 90.00
_cell_angle_beta 90.034(3)
_cell_angle_gamma 90.00
_cell_formula_units_Z 8
_cell_length_a 8.5206(3)
_cell_length_b 7.8048(3)
_cell_length_c 18.6978(5)
_cell_measurement_reflns_used 10204
_cell_measurement_temperature 100(2)
_cell_measurement_theta_max 30.8849
_cell_measurement_theta_min 2.1740
_cell_volume 1243.43(7)
_computing_cell_refinement
; 
CrysAlisPro, Oxford Diffraction Ltd., 
Version 1.171.35.19 (release 27-10-2011 CrysAlis171 .NET) 
(compiled Oct 27 2011,15:02:11) 
;
_computing_data_collection
; 
CrysAlisPro, Oxford Diffraction Ltd., 
Version 1.171.35.19 (release 27-10-2011 CrysAlis171 .NET) 
(compiled Oct 27 2011,15:02:11) 
;
_computing_data_reduction
; 
CrysAlisPro, Oxford Diffraction Ltd., 
Version 1.171.35.19 (release 27-10-2011 CrysAlis171 .NET) 
(compiled Oct 27 2011,15:02:11) 
;
_computing_molecular_graphics 'Bruker XP'
_computing_publication_material SHELXL-97
_computing_structure_refinement 'SHELXL-97 (Sheldrick, 1997)'
_computing_structure_solution 'SHELXS-97 (Sheldrick, 1990)'
_diffrn_ambient_temperature 100(2)
_diffrn_detector_area_resol_mean 16.1419
_diffrn_measured_fraction_theta_full 1.000
_diffrn_measured_fraction_theta_max 1.000
_diffrn_measurement_device_type 'Oxford Diffraction Xcalibur, Eos'
_diffrn_measurement_method \w-scan
_diffrn_radiation_monochromator graphite
_diffrn_radiation_source 'Enhance (Mo) X-ray Source'
_diffrn_radiation_type MoK\a
_diffrn_radiation_wavelength 0.71073
_diffrn_reflns_av_R_equivalents 0.0368
_diffrn_reflns_av_sigmaI/netI 0.0181
_diffrn_reflns_limit_h_max 11
_diffrn_reflns_limit_h_min -11
_diffrn_reflns_limit_k_max 10
_diffrn_reflns_limit_k_min -10
_diffrn_reflns_limit_l_max 25
_diffrn_reflns_limit_l_min -25
_diffrn_reflns_number 34910
_diffrn_reflns_theta_full 28.70
_diffrn_reflns_theta_max 28.70
_diffrn_reflns_theta_min 2.18
_exptl_absorpt_coefficient_mu 0.401
_exptl_absorpt_correction_T_max 1.00000
_exptl_absorpt_correction_T_min 0.97504
_exptl_absorpt_correction_type multi-scan
_exptl_absorpt_process_details
; 
CrysAlisPro, Oxford Diffraction Ltd., 
Version 1.171.35.19 (release 27-10-2011 CrysAlis171 .NET) 
(compiled Oct 27 2011,15:02:11) 
;
_exptl_crystal_colour colourless
_exptl_crystal_density_diffrn 1.263
_exptl_crystal_density_method 'not measured'
_exptl_crystal_description block
_exptl_crystal_F_000 512
_exptl_crystal_size_max 0.20
_exptl_crystal_size_mid 0.18
_exptl_crystal_size_min 0.18
_refine_diff_density_max 0.309
_refine_diff_density_min -0.246
_refine_diff_density_rms 0.045
_refine_ls_extinction_method none
_refine_ls_goodness_of_fit_ref 1.060
_refine_ls_hydrogen_treatment mixed
_refine_ls_matrix_type full
_refine_ls_number_parameters 141
_refine_ls_number_reflns 3225
_refine_ls_number_restraints 0
_refine_ls_restrained_S_all 1.060
_refine_ls_R_factor_all 0.0306
_refine_ls_R_factor_gt 0.0253
_refine_ls_shift/su_max 0.001
_refine_ls_shift/su_mean 0.000
_refine_ls_structure_factor_coef Fsqd
_refine_ls_weighting_details 'calc w=1/[\s^2^(Fo^2^)+(0.0267P)^2^+0.4493P] where P=(Fo^2^+2Fc^2^)/3'
_refine_ls_weighting_scheme calc
_refine_ls_wR_factor_gt 0.0608
_refine_ls_wR_factor_ref 0.0632
_reflns_number_gt 2886
_reflns_number_total 3225
_reflns_threshold_expression >2sigma(I)
_cod_data_source_file cg400005d_si_002.cif
_cod_data_source_block ulme
_cod_original_sg_symbol_H-M 'P 21/c'
_cod_database_code 4507643

loop_
_symmetry_equiv_pos_as_xyz
'x, y, z'
'-x, y+1/2, -z+1/2'
'-x, -y, -z'
'x, -y-1/2, z-1/2'

loop_
_atom_site_label
_atom_site_type_symbol
_atom_site_fract_x
_atom_site_fract_y
_atom_site_fract_z
_atom_site_U_iso_or_equiv
_atom_site_adp_type
_atom_site_occupancy
_atom_site_symmetry_multiplicity
_atom_site_calc_flag
_atom_site_refinement_flags
S S 0.52269(3) 0.64556(4) 0.393343(14) 0.01613(7) Uani 1 1 d .
N1 N 0.45295(10) 0.78766(12) 0.51925(5) 0.01375(18) Uani 1 1 d .
N3 N 0.71586(11) 0.76390(13) 0.49400(5) 0.01649(19) Uani 1 1 d .
H03 H 0.7372(17) 0.807(2) 0.5344(8) 0.027(4) Uiso 1 1 d .
C2 C 0.56639(12) 0.73755(13) 0.47369(5) 0.01272(19) Uani 1 1 d .
C11 C 0.28793(12) 0.75246(15) 0.50338(6) 0.0194(2) Uani 1 1 d .
H11A H 0.2615 0.7990 0.4562 0.029 Uiso 1 1 calc R
H11B H 0.2216 0.8064 0.5398 0.029 Uiso 1 1 calc R
H11C H 0.2702 0.6284 0.5035 0.029 Uiso 1 1 calc R
C12 C 0.49148(13) 0.84768(15) 0.59112(6) 0.0174(2) Uani 1 1 d .
H12A H 0.5401 0.7543 0.6183 0.026 Uiso 1 1 calc R
H12B H 0.3954 0.8849 0.6154 0.026 Uiso 1 1 calc R
H12C H 0.5648 0.9441 0.5879 0.026 Uiso 1 1 calc R
C31 C 0.85139(13) 0.72254(17) 0.45017(6) 0.0216(2) Uani 1 1 d .
H31A H 0.8446 0.6029 0.4345 0.032 Uiso 1 1 calc R
H31B H 0.9475 0.7390 0.4782 0.032 Uiso 1 1 calc R
H31C H 0.8535 0.7978 0.4082 0.032 Uiso 1 1 calc R
S' S 0.92931(3) 0.58208(4) 0.132952(14) 0.01864(7) Uani 1 1 d .
N1' N 0.80740(11) 0.85625(12) 0.19998(5) 0.01546(18) Uani 1 1 d .
N3' N 0.75728(11) 0.59390(12) 0.25078(5) 0.01595(18) Uani 1 1 d .
H03' H 0.7170(17) 0.642(2) 0.2854(8) 0.027(4) Uiso 1 1 d .
C2' C 0.82644(11) 0.68484(14) 0.19845(5) 0.0132(2) Uani 1 1 d .
C11' C 0.88817(14) 0.97132(15) 0.15070(6) 0.0215(2) Uani 1 1 d .
H11D H 0.9625 0.9056 0.1216 0.032 Uiso 1 1 calc R
H11E H 0.9450 1.0588 0.1780 0.032 Uiso 1 1 calc R
H11F H 0.8112 1.0269 0.1194 0.032 Uiso 1 1 calc R
C12' C 0.70966(13) 0.94101(14) 0.25338(6) 0.0181(2) Uani 1 1 d .
H12D H 0.6171 0.8703 0.2632 0.027 Uiso 1 1 calc R
H12E H 0.6762 1.0530 0.2352 0.027 Uiso 1 1 calc R
H12F H 0.7700 0.9566 0.2975 0.027 Uiso 1 1 calc R
C31' C 0.75506(14) 0.40750(14) 0.25267(6) 0.0199(2) Uani 1 1 d .
H31D H 0.7004 0.3639 0.2103 0.030 Uiso 1 1 calc R
H31E H 0.7003 0.3689 0.2958 0.030 Uiso 1 1 calc R
H31F H 0.8630 0.3641 0.2532 0.030 Uiso 1 1 calc R

loop_
_atom_site_aniso_label
_atom_site_aniso_U_11
_atom_site_aniso_U_22
_atom_site_aniso_U_33
_atom_site_aniso_U_23
_atom_site_aniso_U_13
_atom_site_aniso_U_12
S 0.01730(13) 0.01891(14) 0.01216(12) -0.00281(9) 0.00156(9) -0.00227(10)
N1 0.0126(4) 0.0160(4) 0.0126(4) -0.0014(3) 0.0006(3) 0.0003(3)
N3 0.0125(4) 0.0226(5) 0.0143(4) -0.0019(4) 0.0006(3) -0.0009(3)
C2 0.0145(5) 0.0112(5) 0.0125(4) 0.0024(4) 0.0014(4) -0.0003(4)
C11 0.0123(5) 0.0258(6) 0.0201(5) -0.0005(4) 0.0015(4) -0.0007(4)
C12 0.0187(5) 0.0206(5) 0.0128(5) -0.0032(4) 0.0017(4) 0.0007(4)
C31 0.0130(5) 0.0320(6) 0.0199(5) 0.0008(5) 0.0044(4) -0.0017(4)
S' 0.01650(13) 0.02525(15) 0.01417(13) -0.00244(10) 0.00185(9) 0.00555(10)
N1' 0.0169(4) 0.0145(4) 0.0149(4) 0.0014(3) 0.0026(3) -0.0011(3)
N3' 0.0203(5) 0.0128(4) 0.0147(4) -0.0008(3) 0.0038(4) 0.0008(3)
C2' 0.0107(4) 0.0166(5) 0.0123(4) -0.0005(4) -0.0026(4) 0.0006(4)
C11' 0.0194(5) 0.0218(6) 0.0232(6) 0.0086(5) 0.0010(4) -0.0037(4)
C12' 0.0208(5) 0.0142(5) 0.0192(5) -0.0012(4) 0.0015(4) 0.0025(4)
C31' 0.0246(6) 0.0124(5) 0.0227(6) 0.0010(4) 0.0002(4) -0.0001(4)

loop_
_atom_type_symbol
_atom_type_description
_atom_type_scat_dispersion_real
_atom_type_scat_dispersion_imag
_atom_type_scat_source
C C 0.0033 0.0016 'International Tables Vol C Tables 4.2.6.8 and 6.1.1.4'
H H 0.0000 0.0000 'International Tables Vol C Tables 4.2.6.8 and 6.1.1.4'
N N 0.0061 0.0033 'International Tables Vol C Tables 4.2.6.8 and 6.1.1.4'
S S 0.1246 0.1234 'International Tables Vol C Tables 4.2.6.8 and 6.1.1.4'

loop_
_geom_angle_atom_site_label_1
_geom_angle_atom_site_label_2
_geom_angle_atom_site_label_3
_geom_angle
C2 N1 C12 120.94(9)
C2 N1 C11 120.49(9)
C12 N1 C11 117.54(9)
C2 N3 C31 124.05(9)
N3 C2 N1 117.20(9)
N3 C2 S 121.28(8)
N1 C2 S 121.52(8)
C2' N1' C12' 122.22(9)
C2' N1' C11' 122.73(10)
C12' N1' C11' 115.00(9)
C2' N3' C31' 123.43(10)
N3' C2' N1' 117.10(9)
N3' C2' S' 119.96(8)
N1' C2' S' 122.92(8)

loop_
_geom_bond_atom_site_label_1
_geom_bond_atom_site_label_2
_geom_bond_distance
S C2 1.7060(10)
N1 C2 1.3467(13)
N1 C12 1.4604(13)
N1 C11 1.4629(13)
N3 C2 1.3445(14)
N3 C31 1.4527(14)
S' C2' 1.7066(11)
N1' C2' 1.3479(14)
N1' C12' 1.4591(14)
N1' C11' 1.4594(14)
N3' C2' 1.3450(14)
N3' C31' 1.4554(14)

loop_
_geom_hbond_atom_site_label_D
_geom_hbond_atom_site_label_H
_geom_hbond_atom_site_label_A
_geom_hbond_distance_DH
_geom_hbond_distance_HA
_geom_hbond_distance_DA
_geom_hbond_angle_DHA
_geom_hbond_site_symmetry_A
N3' H03' S 0.823(16) 2.612(16) 3.3571(10) 151.4(14) .
N3 H03 S' 0.848(15) 2.610(15) 3.3909(10) 153.6(13) 4_576

loop_
_geom_torsion_atom_site_label_1
_geom_torsion_atom_site_label_2
_geom_torsion_atom_site_label_3
_geom_torsion_atom_site_label_4
_geom_torsion
C31 N3 C2 N1 -177.88(10)
C31 N3 C2 S 1.76(15)
C12 N1 C2 N3 -7.55(15)
C11 N1 C2 N3 -175.64(9)
C12 N1 C2 S 172.81(8)
C11 N1 C2 S 4.72(14)
C31' N3' C2' N1' 174.16(10)
C31' N3' C2' S' -4.52(14)
C12' N1' C2' N3' -3.20(14)
C11' N1' C2' N3' 173.92(9)
C12' N1' C2' S' 175.44(8)
C11' N1' C2' S' -7.44(14)
